data_4350056
loop_
_publ_author_name
'Chen, Xiu-Qin'
'Cai, You-De'
'Ye, Yi-Shan'
'Tong, Ming-Liang'
'Bao, Xin'

_publ_section_title
;
 Investigation of SCO property--structural relationships in a family of
 mononuclear Fe(ii) complexes
;
_journal_issue 8
_journal_name_full 'Inorganic Chemistry Frontiers'
_journal_page_first 2194
_journal_paper_doi 10.1039/C9QI00577C
_journal_volume 6
_journal_year 2019
_chemical_absolute_configuration unk
_chemical_formula_moiety '2(C13 H13 Fe0.5 N3 Se)'
_chemical_formula_sum 'C26 H26 Fe N6 Se2'
_chemical_formula_weight 636.30
_space_group_crystal_system orthorhombic
_space_group_IT_number 30
_space_group_name_Hall 'P 2 -2bc'
_space_group_name_H-M_alt 'P n c 2'
_atom_sites_solution_hydrogens geom
_audit_creation_date 2019-05-13
_audit_creation_method
;
Olex2 1.2
(compiled 2015.09.30 svn.r3233 for OlexSys, GUI svn.r5103)
;
_audit_update_record
;
2019-05-17 deposited with the CCDC.	2019-07-16 downloaded from the CCDC.
;
_cell_angle_alpha 90
_cell_angle_beta 90
_cell_angle_gamma 90
_cell_formula_units_Z 4
_cell_length_a 18.954(2)
_cell_length_b 15.8604(19)
_cell_length_c 8.7328(9)
_cell_measurement_reflns_used 3673
_cell_measurement_temperature 123(2)
_cell_measurement_theta_max 24.012
_cell_measurement_theta_min 2.502
_cell_volume 2625.2(5)
_computing_cell_refinement 'SAINT v8.37A (Bruker, 2015)'
_computing_data_reduction 'SAINT v8.37A (Bruker, 2015)'
_computing_molecular_graphics 'Olex2 (Dolomanov et al., 2009)'
_computing_publication_material 'Olex2 (Dolomanov et al., 2009)'
_computing_structure_refinement 'XL (Sheldrick, 2008)'
_computing_structure_solution 'XT (Sheldrick, 2015)'
_diffrn_ambient_temperature 123
_diffrn_measured_fraction_theta_full 1.000
_diffrn_measured_fraction_theta_max 0.998
_diffrn_measurement_device_type 'Bruker APEX-II CCD'
_diffrn_measurement_method '\f and \w scans'
_diffrn_radiation_type MoK\a
_diffrn_radiation_wavelength 0.71073
_diffrn_reflns_av_R_equivalents 0.1308
_diffrn_reflns_av_unetI/netI 0.1076
_diffrn_reflns_Laue_measured_fraction_full 1.000
_diffrn_reflns_Laue_measured_fraction_max 0.998
_diffrn_reflns_limit_h_max 23
_diffrn_reflns_limit_h_min -23
_diffrn_reflns_limit_k_max 19
_diffrn_reflns_limit_k_min -19
_diffrn_reflns_limit_l_max 10
_diffrn_reflns_limit_l_min -10
_diffrn_reflns_number 26281
_diffrn_reflns_point_group_measured_fraction_full 1.000
_diffrn_reflns_point_group_measured_fraction_max 0.998
_diffrn_reflns_theta_full 25.242
_diffrn_reflns_theta_max 26.470
_diffrn_reflns_theta_min 1.074
_diffrn_standards_number 0
_exptl_absorpt_coefficient_mu 3.374
_exptl_absorpt_correction_T_max 0.0932
_exptl_absorpt_correction_T_min 0.0601
_exptl_absorpt_correction_type multi-scan
_exptl_absorpt_process_details
;
SADABS-2014/5 (Bruker,2014/5) was used for absorption correction.
wR2(int) was 0.1069 before and 0.0734 after correction.
The Ratio of minimum to maximum transmission is 0.6448.
The \l/2 correction factor is Not present.
;
_exptl_crystal_colour yellow
_exptl_crystal_colour_primary yellow
_exptl_crystal_density_diffrn 1.610
_exptl_crystal_description PLATE
_exptl_crystal_F_000 1272
_exptl_crystal_size_max 0.16
_exptl_crystal_size_mid 0.155
_exptl_crystal_size_min 0.034
_refine_diff_density_max 1.097
_refine_diff_density_min -1.604
_refine_diff_density_rms 0.153
_refine_ls_abs_structure_details
;
 Refined as an inversion twin.
;
_refine_ls_abs_structure_Flack 0.06(4)
_refine_ls_extinction_method none
_refine_ls_goodness_of_fit_ref 1.118
_refine_ls_hydrogen_treatment constr
_refine_ls_matrix_type full
_refine_ls_number_parameters 329
_refine_ls_number_reflns 5319
_refine_ls_number_restraints 116
_refine_ls_restrained_S_all 1.113
_refine_ls_R_factor_all 0.1449
_refine_ls_R_factor_gt 0.0847
_refine_ls_shift/su_max 0.000
_refine_ls_shift/su_mean 0.000
_refine_ls_structure_factor_coef Fsqd
_refine_ls_weighting_details 'w=1/[\s^2^(Fo^2^)+(0.0202P)^2^+30.7685P] where P=(Fo^2^+2Fc^2^)/3'
_refine_ls_weighting_scheme calc
_refine_ls_wR_factor_gt 0.1618
_refine_ls_wR_factor_ref 0.1843
_reflns_Friedel_coverage 0.869
_reflns_Friedel_fraction_full 1.000
_reflns_Friedel_fraction_max 0.998
_reflns_number_gt 3514
_reflns_number_total 5319
_reflns_threshold_expression 'I > 2\s(I)'
_cod_data_source_file c9qi00577c2.cif
_cod_data_source_block b_CCDC1
_cod_database_code 4350056
_shelx_space_group_comment
;
The symmetry employed for this shelxl refinement is uniquely defined
by the following loop, which should always be used as a source of
symmetry information in preference to the above space-group names.
They are only intended as comments.
;
_shelx_estimated_absorpt_t_max 0.894
_shelx_estimated_absorpt_t_min 0.614
_olex2_refinement_description
;
1. Twinned data refinement
 Scales: 0.94(4) 0.06(4)
2. Fixed Uiso
 At 1.2 times of:
  All C(H) groups, All C(H,H) groups
 At 1.5 times of:
  All C(H,H,H) groups
3. Rigid bond restraints
 C18, C17, C16, C15, C14, N4, C22, C21, C20, C19
 with sigma for 1-2 distances of 0.01 and sigma for 1-3 distances of 0.01
4. Uiso/Uaniso restraints and constraints
C19 \\sim C18 \\sim C17 \\sim C16 \\sim C15 \\sim C14 \\sim C22 \\sim C21 \\sim
C20 \\sim N4: within 1.7A with sigma of 0.04 and sigma for terminal atoms of
0.08
Uanis(C5) \\sim Ueq: with sigma of 0.01 and sigma for terminal atoms of 0.1
Uanis(C7) \\sim Ueq: with sigma of 0.05 and sigma for terminal atoms of 0.1
Uanis(C18) \\sim Ueq: with sigma of 0.01 and sigma for terminal atoms of 0.1
Uanis(C13) \\sim Ueq: with sigma of 0.01 and sigma for terminal atoms of 0.1
5. Others
 Fixed Sof: Se2A(0.75) Se2B(0.25)
6.a Secondary CH2 refined with riding coordinates:
 C10(H10A,H10B), C11(H11A,H11B), C24(H24A,H24B), C23(H23A,H23B)
6.b Aromatic/amide H refined with riding coordinates:
 C3(H3), C2(H2), C8(H8), C18(H18), C7(H7), C5(H5), C4(H4), C15(H15), C20(H20),
 C17(H17), C21(H21), C16(H16)
6.c Idealised Me refined as rotating group:
 C12(H12A,H12B,H12C), C25(H25A,H25B,H25C)
;
_shelx_shelxl_version_number 2014/7
_olex2_submission_special_instructions 'No special instructions were received'

loop_
_space_group_symop_operation_xyz
'x, y, z'
'-x, -y, z'
'x, -y+1/2, z+1/2'
'-x, y+1/2, z+1/2'

loop_
_atom_site_label
_atom_site_type_symbol
_atom_site_fract_x
_atom_site_fract_y
_atom_site_fract_z
_atom_site_U_iso_or_equiv
_atom_site_adp_type
_atom_site_occupancy
_atom_site_site_symmetry_order
_atom_site_calc_flag
_atom_site_refinement_flags_posn
_atom_site_refinement_flags_adp
_atom_site_refinement_flags_occupancy
Se1 Se 0.68954(7) 0.57814(9) 0.3995(2) 0.0303(4) Uani 1 1 d . . .
Fe1 Fe 0.5000 0.5000 0.7749(4) 0.0270(7) Uani 1 2 d S T P
Fe2 Fe 1.0000 0.5000 0.2636(6) 0.0427(10) Uani 1 2 d S T P
Se2A Se 0.82268(12) 0.3709(2) -0.1065(4) 0.0508(7) Uani 0.75 1 d . . .
N3 N 0.5740(7) 0.5329(9) 0.6132(16) 0.029(3) Uani 1 1 d . . .
C13 C 0.6206(8) 0.5493(9) 0.5272(16) 0.016(3) Uani 1 1 d . U .
C10 C 0.5920(10) 0.6257(13) 0.936(2) 0.047(5) Uani 1 1 d . . .
H10A H 0.6275 0.6256 0.8532 0.056 Uiso 1 1 calc R . .
H10B H 0.6145 0.6498 1.0289 0.056 Uiso 1 1 calc R . .
N1 N 0.4765(7) 0.6429(9) 0.8159(14) 0.030(3) Uani 1 1 d . . .
C3 C 0.3062(10) 0.7041(13) 0.652(2) 0.035(5) Uani 1 1 d . . .
H3 H 0.2701 0.6797 0.5916 0.042 Uiso 1 1 calc R . .
N6 N 0.9299(9) 0.4467(15) 0.103(2) 0.075(7) Uani 1 1 d . . .
N2 N 0.5701(7) 0.5396(11) 0.9680(15) 0.036(4) Uani 1 1 d . . .
C2 C 0.3610(9) 0.6578(11) 0.6918(18) 0.034(4) Uani 1 1 d . . .
H2 H 0.3618 0.5999 0.6643 0.040 Uiso 1 1 calc R . .
C1 C 0.4200(8) 0.6925(10) 0.776(2) 0.028(4) Uani 1 1 d . . .
C8 C 0.5311(10) 0.7649(11) 0.937(2) 0.041(5) Uani 1 1 d . . .
H8 H 0.5700 0.7870 0.9929 0.049 Uiso 1 1 calc R . .
C18 C 0.8123(12) 0.7912(14) 0.179(2) 0.051(4) Uani 1 1 d . U .
H18 H 0.8014 0.8496 0.1827 0.061 Uiso 1 1 calc R . .
C7 C 0.4749(9) 0.8140(10) 0.902(3) 0.041(4) Uani 1 1 d . U .
H7 H 0.4744 0.8715 0.9322 0.049 Uiso 1 1 calc R . .
N4 N 0.9568(9) 0.6346(11) 0.297(2) 0.058(4) Uani 1 1 d . U .
C5 C 0.3559(9) 0.8258(10) 0.775(2) 0.036(4) Uani 1 1 d . U .
H5 H 0.3549 0.8841 0.7989 0.043 Uiso 1 1 calc R . .
N5 N 1.0612(8) 0.5510(10) 0.4602(19) 0.047(4) Uani 1 1 d . . .
C4 C 0.2997(13) 0.7920(17) 0.700(3) 0.060(7) Uani 1 1 d . . .
H4 H 0.2583 0.8240 0.6800 0.072 Uiso 1 1 calc R . .
C6 C 0.4146(9) 0.7793(11) 0.8167(18) 0.032(4) Uani 1 1 d . . .
C9 C 0.5300(8) 0.6804(12) 0.890(3) 0.047(5) Uani 1 1 d . . .
C15 C 0.8439(12) 0.6163(17) 0.154(3) 0.072(6) Uani 1 1 d . U .
H15 H 0.8542 0.5580 0.1436 0.087 Uiso 1 1 calc R . .
C19 C 0.8767(14) 0.7525(16) 0.250(3) 0.073(5) Uani 1 1 d . U .
C12 C 0.6326(9) 0.4863(15) 0.988(2) 0.052(6) Uani 1 1 d . . .
H12A H 0.6179 0.4292 1.0162 0.079 Uiso 1 1 calc GR . .
H12B H 0.6624 0.5098 1.0694 0.079 Uiso 1 1 calc GR . .
H12C H 0.6593 0.4844 0.8921 0.079 Uiso 1 1 calc GR . .
C11 C 0.5228(9) 0.5372(13) 1.1083(18) 0.039(5) Uani 1 1 d . . .
H11A H 0.5524 0.5369 1.2017 0.047 Uiso 1 1 calc R . .
H11B H 0.4932 0.5887 1.1107 0.047 Uiso 1 1 calc R . .
C25 C 1.1327(10) 0.5115(16) 0.481(2) 0.063(7) Uani 1 1 d . . .
H25A H 1.1285 0.4500 0.4742 0.095 Uiso 1 1 calc GR . .
H25B H 1.1515 0.5268 0.5822 0.095 Uiso 1 1 calc GR . .
H25C H 1.1648 0.5318 0.4014 0.095 Uiso 1 1 calc GR . .
C20 C 0.9231(13) 0.8012(15) 0.333(2) 0.066(5) Uani 1 1 d . U .
H20 H 0.9121 0.8592 0.3458 0.079 Uiso 1 1 calc R . .
C22 C 1.0028(13) 0.6822(13) 0.368(3) 0.067(5) Uani 1 1 d . U .
C14 C 0.8894(13) 0.6705(13) 0.235(3) 0.061(5) Uani 1 1 d . U .
C26 C 0.8895(11) 0.417(2) 0.017(3) 0.072(8) Uani 1 1 d . . .
C24 C 1.0183(12) 0.5424(13) 0.598(3) 0.056(6) Uani 1 1 d . . .
H24A H 0.9827 0.5881 0.6012 0.067 Uiso 1 1 calc R . .
H24B H 1.0486 0.5474 0.6896 0.067 Uiso 1 1 calc R . .
C23 C 1.0711(11) 0.6416(12) 0.431(4) 0.078(10) Uani 1 1 d . . .
H23A H 1.1098 0.6495 0.3566 0.094 Uiso 1 1 calc R . .
H23B H 1.0848 0.6700 0.5278 0.094 Uiso 1 1 calc R . .
C17 C 0.7716(16) 0.7323(16) 0.110(3) 0.080(7) Uani 1 1 d . U .
H17 H 0.7283 0.7533 0.0708 0.096 Uiso 1 1 calc R . .
C21 C 0.9882(13) 0.7693(15) 0.401(4) 0.086(6) Uani 1 1 d . U .
H21 H 1.0183 0.8032 0.4628 0.103 Uiso 1 1 calc R . .
C16 C 0.7813(14) 0.6522(16) 0.087(3) 0.077(6) Uani 1 1 d . U .
H16 H 0.7488 0.6191 0.0303 0.093 Uiso 1 1 calc R . .
Se2B Se 0.8219(3) 0.4422(6) -0.1031(15) 0.0471(18) Uani 0.25 1 d . . .

loop_
_atom_site_aniso_label
_atom_site_aniso_U_11
_atom_site_aniso_U_22
_atom_site_aniso_U_33
_atom_site_aniso_U_23
_atom_site_aniso_U_13
_atom_site_aniso_U_12
Se1 0.0284(7) 0.0348(8) 0.0277(7) -0.0057(12) 0.0060(11) -0.0084(7)
Fe1 0.0253(17) 0.039(2) 0.0169(15) 0.000 0.000 -0.0040(16)
Fe2 0.028(2) 0.047(2) 0.053(3) 0.000 0.000 0.011(2)
Se2A 0.0316(13) 0.087(2) 0.0335(13) -0.005(3) -0.0081(17) -0.0142(13)
N3 0.034(8) 0.026(8) 0.026(7) 0.000(6) -0.003(7) 0.006(7)
C13 0.020(7) 0.012(7) 0.017(6) -0.008(6) 0.002(6) 0.003(6)
C10 0.043(11) 0.065(14) 0.033(12) -0.014(9) 0.008(8) -0.024(10)
N1 0.029(8) 0.036(8) 0.026(8) -0.019(6) 0.010(6) -0.003(7)
C3 0.023(10) 0.043(12) 0.038(11) 0.007(9) -0.002(8) 0.007(9)
N6 0.031(10) 0.120(19) 0.073(14) -0.014(13) -0.023(10) 0.015(11)
N2 0.023(8) 0.063(11) 0.023(7) -0.014(7) 0.000(6) 0.007(7)
C2 0.043(11) 0.032(10) 0.025(9) -0.005(7) 0.002(8) -0.001(9)
C1 0.031(9) 0.027(9) 0.027(8) 0.000(8) -0.002(8) -0.006(7)
C8 0.041(10) 0.037(10) 0.045(13) -0.021(8) 0.013(8) -0.021(9)
C18 0.062(9) 0.041(8) 0.050(9) 0.019(7) 0.031(7) 0.026(7)
C7 0.069(11) 0.024(8) 0.029(8) 0.002(11) 0.001(12) -0.025(8)
N4 0.058(10) 0.051(10) 0.065(12) 0.015(8) 0.035(8) 0.020(7)
C5 0.044(9) 0.023(8) 0.041(8) 0.016(7) 0.001(8) 0.003(7)
N5 0.030(8) 0.041(10) 0.068(12) -0.015(8) 0.010(7) 0.006(7)
C4 0.055(15) 0.066(16) 0.059(15) 0.037(13) 0.028(12) 0.020(13)
C6 0.039(10) 0.027(9) 0.029(9) -0.001(7) 0.017(7) 0.004(8)
C9 0.034(9) 0.061(12) 0.045(10) -0.030(13) -0.011(11) -0.008(8)
C15 0.046(11) 0.078(13) 0.093(17) 0.033(11) 0.037(9) 0.018(9)
C19 0.085(13) 0.063(10) 0.072(15) 0.028(11) 0.026(10) 0.032(10)
C12 0.027(10) 0.099(18) 0.031(10) -0.021(11) -0.007(8) 0.003(11)
C11 0.027(9) 0.074(14) 0.016(8) -0.008(8) -0.001(7) 0.013(9)
C25 0.034(11) 0.088(18) 0.067(14) -0.034(13) 0.001(10) 0.014(12)
C20 0.087(13) 0.064(12) 0.047(12) 0.012(9) 0.041(9) 0.030(9)
C22 0.079(12) 0.048(10) 0.075(16) 0.002(11) 0.047(11) 0.013(9)
C14 0.078(11) 0.046(9) 0.058(13) 0.032(8) 0.043(8) 0.034(8)
C26 0.032(12) 0.14(3) 0.041(12) 0.024(15) 0.002(10) 0.004(15)
C24 0.053(15) 0.045(12) 0.069(15) -0.011(11) 0.019(12) 0.015(11)
C23 0.069(14) 0.044(12) 0.12(3) -0.041(15) 0.059(17) -0.032(11)
C17 0.093(15) 0.057(12) 0.091(19) 0.024(13) 0.024(12) 0.003(11)
C21 0.099(15) 0.073(12) 0.086(16) -0.008(16) 0.018(15) 0.002(11)
C16 0.067(13) 0.059(11) 0.106(18) 0.023(13) 0.025(11) 0.005(11)
Se2B 0.028(3) 0.077(6) 0.037(4) 0.018(8) 0.001(5) -0.006(3)

loop_
_atom_type_symbol
_atom_type_description
_atom_type_scat_dispersion_real
_atom_type_scat_dispersion_imag
_atom_type_scat_source
C C 0.0033 0.0016 'International Tables Vol C Tables 4.2.6.8 and 6.1.1.4'
H H 0.0000 0.0000 'International Tables Vol C Tables 4.2.6.8 and 6.1.1.4'
Fe Fe 0.3463 0.8444 'International Tables Vol C Tables 4.2.6.8 and 6.1.1.4'
N N 0.0061 0.0033 'International Tables Vol C Tables 4.2.6.8 and 6.1.1.4'
Se Se -0.0929 2.2259 'International Tables Vol C Tables 4.2.6.8 and 6.1.1.4'

loop_
_geom_angle_atom_site_label_1
_geom_angle_atom_site_label_2
_geom_angle_atom_site_label_3
_geom_angle
_geom_angle_site_symmetry_1
_geom_angle_site_symmetry_3
N3 Fe1 N3 93.3(8) . 2_665
N3 Fe1 N1 102.7(5) 2_665 .
N3 Fe1 N1 102.7(5) . 2_665
N3 Fe1 N1 89.4(5) . .
N3 Fe1 N1 89.4(5) 2_665 2_665
N3 Fe1 N2 92.4(5) . .
N3 Fe1 N2 92.4(5) 2_665 2_665
N3 Fe1 N2 173.4(5) . 2_665
N3 Fe1 N2 173.4(5) 2_665 .
N1 Fe1 N1 162.4(6) . 2_665
N2 Fe1 N1 92.5(5) . 2_665
N2 Fe1 N1 74.1(5) . .
N2 Fe1 N1 92.5(5) 2_665 .
N2 Fe1 N1 74.1(5) 2_665 2_665
N2 Fe1 N2 82.1(8) . 2_665
N6 Fe2 N6 96.5(12) . 2_765
N6 Fe2 N4 86.4(7) . 2_765
N6 Fe2 N4 86.4(7) 2_765 .
N6 Fe2 N4 103.3(8) 2_765 2_765
N6 Fe2 N4 103.3(8) . .
N6 Fe2 N5 171.1(8) . .
N6 Fe2 N5 92.3(7) 2_765 .
N6 Fe2 N5 171.1(8) 2_765 2_765
N6 Fe2 N5 92.3(7) . 2_765
N4 Fe2 N4 165.6(10) 2_765 .
N5 Fe2 N4 93.1(6) 2_765 .
N5 Fe2 N4 75.6(7) 2_765 2_765
N5 Fe2 N4 93.1(6) . 2_765
N5 Fe2 N4 75.6(7) . .
N5 Fe2 N5 78.9(8) . 2_765
Se2B Se2A C26 65.8(11) . .
C13 N3 Fe1 174.9(13) . .
N3 C13 Se1 177.8(13) . .
H10A C10 H10B 108.0 . .
N2 C10 H10A 109.3 . .
N2 C10 H10B 109.3 . .
N2 C10 C9 111.5(14) . .
C9 C10 H10A 109.3 . .
C9 C10 H10B 109.3 . .
C1 N1 Fe1 131.6(10) . .
C9 N1 Fe1 111.0(11) . .
C9 N1 C1 117.3(14) . .
C2 C3 H3 119.2 . .
C2 C3 C4 122(2) . .
C4 C3 H3 119.2 . .
C26 N6 Fe2 178(2) . .
C10 N2 Fe1 106.9(11) . .
C10 N2 C12 109.4(15) . .
C10 N2 C11 110.2(14) . .
C12 N2 Fe1 114.1(11) . .
C12 N2 C11 111.4(14) . .
C11 N2 Fe1 104.5(10) . .
C3 C2 H2 119.0 . .
C3 C2 C1 122.0(17) . .
C1 C2 H2 119.0 . .
N1 C1 C2 121.0(14) . .
N1 C1 C6 123.0(15) . .
C6 C1 C2 116.0(15) . .
C7 C8 H8 121.0 . .
C7 C8 C9 118.0(17) . .
C9 C8 H8 121.0 . .
C19 C18 H18 124.3 . .
C17 C18 H18 124.3 . .
C17 C18 C19 111(2) . .
C8 C7 H7 119.6 . .
C8 C7 C6 120.7(15) . .
C6 C7 H7 119.6 . .
C22 N4 Fe2 110.9(14) . .
C22 N4 C14 121.3(19) . .
C14 N4 Fe2 127.5(16) . .
C4 C5 H5 118.4 . .
C4 C5 C6 123.2(18) . .
C6 C5 H5 118.4 . .
C25 N5 Fe2 114.4(12) . .
C24 N5 Fe2 108.2(13) . .
C24 N5 C25 111.2(17) . .
C24 N5 C23 107.7(15) . .
C23 N5 Fe2 106.9(15) . .
C23 N5 C25 108.2(17) . .
C3 C4 H4 121.8 . .
C5 C4 C3 116(2) . .
C5 C4 H4 121.8 . .
C1 C6 C7 115.6(15) . .
C5 C6 C1 120.4(17) . .
C5 C6 C7 124.0(16) . .
N1 C9 C10 117.5(15) . .
N1 C9 C8 125.2(17) . .
C8 C9 C10 117.1(16) . .
C14 C15 H15 121.1 . .
C14 C15 C16 118(2) . .
C16 C15 H15 121.1 . .
C20 C19 C18 120(2) . .
C14 C19 C18 120(3) . .
C14 C19 C20 119(3) . .
N2 C12 H12A 109.5 . .
N2 C12 H12B 109.5 . .
N2 C12 H12C 109.5 . .
H12A C12 H12B 109.5 . .
H12A C12 H12C 109.5 . .
H12B C12 H12C 109.5 . .
N2 C11 H11A 109.3 . .
N2 C11 H11B 109.3 . .
C11 C11 N2 111.6(13) 2_665 .
C11 C11 H11A 109.3 2_665 .
C11 C11 H11B 109.3 2_665 .
H11A C11 H11B 108.0 . .
N5 C25 H25A 109.5 . .
N5 C25 H25B 109.5 . .
N5 C25 H25C 109.5 . .
H25A C25 H25B 109.5 . .
H25A C25 H25C 109.5 . .
H25B C25 H25C 109.5 . .
C19 C20 H20 118.0 . .
C19 C20 C21 124(2) . .
C21 C20 H20 118.0 . .
N4 C22 C23 119.1(18) . .
N4 C22 C21 121(2) . .
C21 C22 C23 119(2) . .
C15 C14 N4 118.1(19) . .
C19 C14 N4 119(3) . .
C19 C14 C15 123(2) . .
N6 C26 Se2A 177(2) . .
N6 C26 Se2B 142(3) . .
Se2B C26 Se2A 37.3(6) . .
N5 C24 C24 109.8(13) . 2_765
N5 C24 H24A 109.7 . .
N5 C24 H24B 109.7 . .
C24 C24 H24A 109.7 2_765 .
C24 C24 H24B 109.7 2_765 .
H24A C24 H24B 108.2 . .
N5 C23 C22 111.1(17) . .
N5 C23 H23A 109.4 . .
N5 C23 H23B 109.4 . .
C22 C23 H23A 109.4 . .
C22 C23 H23B 109.4 . .
H23A C23 H23B 108.0 . .
C18 C17 H17 114.3 . .
C16 C17 C18 131(3) . .
C16 C17 H17 114.3 . .
C20 C21 H21 122.8 . .
C22 C21 C20 114(3) . .
C22 C21 H21 122.8 . .
C15 C16 H16 121.9 . .
C17 C16 C15 116(3) . .
C17 C16 H16 121.9 . .
Se2A Se2B C26 76.9(12) . .

loop_
_geom_bond_atom_site_label_1
_geom_bond_atom_site_label_2
_geom_bond_distance
_geom_bond_site_symmetry_2
Se1 C13 1.778(15) .
Fe1 N3 2.058(15) .
Fe1 N3 2.058(15) 2_665
Fe1 N1 2.338(14) 2_665
Fe1 N1 2.338(14) .
Fe1 N2 2.236(13) 2_665
Fe1 N2 2.236(13) .
Fe2 N6 2.11(2) 2_765
Fe2 N6 2.11(2) .
Fe2 N4 2.305(16) 2_765
Fe2 N4 2.305(16) .
Fe2 N5 2.225(16) .
Fe2 N5 2.225(16) 2_765
Se2A C26 1.82(3) .
Se2A Se2B 1.131(9) .
N3 C13 1.188(19) .
C10 H10A 0.9900 .
C10 H10B 0.9900 .
C10 N2 1.45(2) .
C10 C9 1.52(3) .
N1 C1 1.37(2) .
N1 C9 1.34(2) .
C3 H3 0.9500 .
C3 C2 1.32(2) .
C3 C4 1.46(3) .
N6 C26 1.17(3) .
N2 C12 1.47(2) .
N2 C11 1.52(2) .
C2 H2 0.9500 .
C2 C1 1.44(2) .
C1 C6 1.43(2) .
C8 H8 0.9500 .
C8 C7 1.36(2) .
C8 C9 1.40(2) .
C18 H18 0.9500 .
C18 C19 1.50(3) .
C18 C17 1.35(3) .
C7 H7 0.9500 .
C7 C6 1.47(2) .
N4 C22 1.31(3) .
N4 C14 1.50(3) .
C5 H5 0.9500 .
C5 C4 1.36(3) .
C5 C6 1.38(2) .
N5 C25 1.51(2) .
N5 C24 1.46(2) .
N5 C23 1.47(3) .
C4 H4 0.9500 .
C15 H15 0.9500 .
C15 C14 1.41(4) .
C15 C16 1.44(3) .
C19 C20 1.37(4) .
C19 C14 1.33(3) .
C12 H12A 0.9800 .
C12 H12B 0.9800 .
C12 H12C 0.9800 .
C11 C11 1.46(4) 2_665
C11 H11A 0.9900 .
C11 H11B 0.9900 .
C25 H25A 0.9800 .
C25 H25B 0.9800 .
C25 H25C 0.9800 .
C20 H20 0.9500 .
C20 C21 1.46(3) .
C22 C23 1.55(3) .
C22 C21 1.44(3) .
C26 Se2B 1.70(2) .
C24 C24 1.52(4) 2_765
C24 H24A 0.9900 .
C24 H24B 0.9900 .
C23 H23A 0.9900 .
C23 H23B 0.9900 .
C17 H17 0.9500 .
C17 C16 1.30(3) .
C21 H21 0.9500 .
C16 H16 0.9500 .

loop_
_geom_torsion_atom_site_label_1
_geom_torsion_atom_site_label_2
_geom_torsion_atom_site_label_3
_geom_torsion_atom_site_label_4
_geom_torsion
_geom_torsion_site_symmetry_4
Fe1 N1 C1 C2 0(2) .
Fe1 N1 C1 C6 177.7(11) .
Fe1 N1 C9 C10 -2(2) .
Fe1 N1 C9 C8 -177.2(19) .
Fe1 N2 C11 C11 41.9(19) 2_665
Fe2 N4 C22 C23 -6(3) .
Fe2 N4 C22 C21 179(2) .
Fe2 N4 C14 C15 4(3) .
Fe2 N4 C14 C19 -172.2(16) .
Fe2 N5 C24 C24 42(2) 2_765
Fe2 N5 C23 C22 42(2) .
C10 N2 C11 C11 156.5(17) 2_665
N1 C1 C6 C7 2(2) .
N1 C1 C6 C5 -179.1(16) .
C3 C2 C1 N1 179.8(17) .
C3 C2 C1 C6 2(3) .
N6 C26 Se2B Se2A -174(3) .
N2 C10 C9 N1 -31(3) .
N2 C10 C9 C8 145.0(18) .
C2 C3 C4 C5 6(3) .
C2 C1 C6 C7 -180.0(15) .
C2 C1 C6 C5 -1(2) .
C1 N1 C9 C10 179.2(17) .
C1 N1 C9 C8 4(3) .
C8 C7 C6 C1 0(3) .
C8 C7 C6 C5 -179.1(18) .
C18 C19 C20 C21 -178(2) .
C18 C19 C14 N4 175.6(17) .
C18 C19 C14 C15 -1(3) .
C18 C17 C16 C15 4(4) .
C7 C8 C9 C10 -177.6(18) .
C7 C8 C9 N1 -2(3) .
N4 C22 C23 N5 -25(3) .
N4 C22 C21 C20 -7(4) .
C4 C3 C2 C1 -4(3) .
C4 C5 C6 C1 3(3) .
C4 C5 C6 C7 -177.9(18) .
C6 C5 C4 C3 -5(3) .
C9 C10 N2 Fe1 46.9(17) .
C9 C10 N2 C12 171.0(15) .
C9 C10 N2 C11 -66.1(19) .
C9 N1 C1 C2 178.2(18) .
C9 N1 C1 C6 -4(2) .
C9 C8 C7 C6 0(3) .
C19 C18 C17 C16 -5(4) .
C19 C20 C21 C22 4(4) .
C12 N2 C11 C11 -82(2) 2_665
C25 N5 C24 C24 -85(2) 2_765
C25 N5 C23 C22 165.6(18) .
C20 C19 C14 N4 -5(3) .
C20 C19 C14 C15 179(2) .
C22 N4 C14 C15 178(2) .
C22 N4 C14 C19 1(3) .
C14 N4 C22 C23 179.5(18) .
C14 N4 C22 C21 5(3) .
C14 C15 C16 C17 -1(4) .
C14 C19 C20 C21 2(4) .
C24 N5 C23 C22 -74(2) .
C23 N5 C24 C24 157(2) 2_765
C23 C22 C21 C20 179(2) .
C17 C18 C19 C20 -177(2) .
C17 C18 C19 C14 3(3) .
C21 C22 C23 N5 150(2) .
C16 C15 C14 N4 -176.7(18) .
C16 C15 C14 C19 0(3) .

loop_
_twin_individual_id
_twin_individual_mass_fraction_refined
1 0.94(4)
2 0.06(4)
